data_4335006
loop_
_publ_author_name
'Vadapalli Chandrasekhar'
'Sakiat Hossain'
'Sourav Das'
'Sourav Biswas'
'Jean-Pascal Sutter'

_publ_section_title
;
 Rhombus-Shaped Tetranuclear [Ln4] Complexes [Ln = Dy(III) and Ho(III)]:
 Synthesis, Structure, and SMM Behavior
;
_journal_name_full 'Inorganic Chemistry'
_journal_page_first 6346
_journal_page_last 6353
_journal_paper_doi 10.1021/ic302848k
_journal_volume 52
_journal_year 2013
_chemical_formula_moiety 'C34 H24 Dy4 N8 O18, 4(C H4 O), 6(O)'
_chemical_formula_sum 'C38 H40 Dy4 N8 O28'
_chemical_formula_weight 1706.78
_chemical_name_systematic
; 
 ? 
;
_space_group_IT_number 2
_symmetry_cell_setting triclinic
_symmetry_space_group_name_Hall '-P 1'
_symmetry_space_group_name_H-M 'P -1'
_atom_sites_solution_hydrogens geom
_atom_sites_solution_primary direct
_atom_sites_solution_secondary difmap
_audit_creation_method SHELXL-97
_cell_angle_alpha 104.585(5)
_cell_angle_beta 91.466(5)
_cell_angle_gamma 104.431(5)
_cell_formula_units_Z 1
_cell_length_a 10.552(5)
_cell_length_b 11.547(5)
_cell_length_c 11.927(5)
_cell_measurement_temperature 293(2)
_cell_volume 1356.0(10)
_computing_cell_refinement 'Bruker SMART'
_computing_data_collection 'Bruker SMART'
_computing_data_reduction 'Bruker SAINT'
_computing_molecular_graphics 'Bruker SHELXTL'
_computing_publication_material 'Bruker SHELXTL'
_computing_structure_refinement 'Bruker SHELXTL'
_computing_structure_solution 'Bruker SHELXTL'
_diffrn_ambient_temperature 293(2)
_diffrn_measured_fraction_theta_full 0.979
_diffrn_measured_fraction_theta_max 0.979
_diffrn_radiation_monochromator graphite
_diffrn_radiation_source 'fine-focus sealed tube'
_diffrn_radiation_type MoK\a
_diffrn_radiation_wavelength 0.71069
_diffrn_reflns_av_R_equivalents 0.0247
_diffrn_reflns_av_sigmaI/netI 0.0502
_diffrn_reflns_limit_h_max 12
_diffrn_reflns_limit_h_min -12
_diffrn_reflns_limit_k_max 13
_diffrn_reflns_limit_k_min -11
_diffrn_reflns_limit_l_max 14
_diffrn_reflns_limit_l_min -14
_diffrn_reflns_number 7296
_diffrn_reflns_theta_full 25.50
_diffrn_reflns_theta_max 25.50
_diffrn_reflns_theta_min 2.00
_exptl_absorpt_coefficient_mu 5.541
_exptl_absorpt_correction_T_max 1
_exptl_absorpt_correction_T_min 0.119370
_exptl_absorpt_correction_type empirical
_exptl_absorpt_process_details sadabs
_exptl_crystal_colour red
_exptl_crystal_density_diffrn 2.090
_exptl_crystal_description block
_exptl_crystal_F_000 812
_exptl_crystal_size_max 0.05
_exptl_crystal_size_mid 0.03
_exptl_crystal_size_min 0.02
_refine_diff_density_max 3.858
_refine_diff_density_min -2.766
_refine_diff_density_rms 0.377
_refine_ls_extinction_method none
_refine_ls_goodness_of_fit_ref 1.062
_refine_ls_hydrogen_treatment mixed
_refine_ls_matrix_type fullcycle
_refine_ls_number_parameters 360
_refine_ls_number_reflns 4945
_refine_ls_number_restraints 14
_refine_ls_restrained_S_all 1.063
_refine_ls_R_factor_all 0.0863
_refine_ls_R_factor_gt 0.0703
_refine_ls_shift/su_max 0.000
_refine_ls_shift/su_mean 0.000
_refine_ls_structure_factor_coef Fsqd
_refine_ls_weighting_details 'calc w=1/[\s^2^(Fo^2^)+(0.1493P)^2^+13.7705P] where P=(Fo^2^+2Fc^2^)/3'
_refine_ls_weighting_scheme calc
_refine_ls_wR_factor_gt 0.2011
_refine_ls_wR_factor_ref 0.2365
_reflns_number_gt 3914
_reflns_number_total 4945
_reflns_threshold_expression >2sigma(I)
_cod_data_source_file ic302848k_si_001_1.cif
_cod_data_source_block Complex1
_cod_database_code 4335006

loop_
_symmetry_equiv_pos_as_xyz
'x, y, z'
'-x, -y, -z'

loop_
_atom_site_label
_atom_site_type_symbol
_atom_site_fract_x
_atom_site_fract_y
_atom_site_fract_z
_atom_site_U_iso_or_equiv
_atom_site_adp_type
_atom_site_occupancy
_atom_site_symmetry_multiplicity
_atom_site_calc_flag
_atom_site_refinement_flags
Dy1 Dy 0.36829(6) 0.35301(5) 0.22883(5) 0.037 Uani 1 1 d .
Dy2 Dy 0.53225(8) 0.64732(5) 0.46286(5) 0.053 Uani 1 1 d .
O1 O 0.6336(11) 0.8538(9) 0.5666(8) 0.050 Uani 1 1 d D
O2 O 0.4466(8) 0.5726(8) 0.2688(7) 0.035 Uani 1 1 d .
O3 O 0.3105(9) 0.1463(8) 0.2272(7) 0.042 Uani 1 1 d .
O4 O 0.336(2) 0.411(2) 0.4222(12) 0.148 Uani 1 1 d .
O5 O 0.539(2) 0.378(2) 0.363(2) 0.147 Uani 1 1 d U
O6 O 0.1527(10) 0.3797(13) 0.2344(10) 0.072 Uani 1 1 d .
O7 O 0.5563(9) 0.3400(9) 0.1197(8) 0.045 Uani 1 1 d .
O8 O 0.7344(10) 0.6521(10) 0.3625(11) 0.060 Uani 1 1 d .
O9 O 0.3217(13) 0.6917(11) 0.4694(10) 0.070 Uani 1 1 d .
O10 O 0.0164(8) 0.5407(9) 0.1037(8) 0.040 Uani 1 1 d .
O11 O 0.0226(7) 0.1394(8) 0.5360(9) 0.042 Uani 1 1 d .
O12 O -0.0539(9) 0.3190(10) 0.4013(8) 0.047 Uani 1 1 d .
H12 H -0.0465 0.2605 0.3486 0.070 Uiso 1 1 calc R
O13 O 0.806(5) 0.474(4) 0.237(5) 0.322 Uani 1 1 d DU
H13 H 0.7409 0.4523 0.1900 0.483 Uiso 1 1 calc R
N1 N 0.5533(9) 0.8065(9) 0.3468(8) 0.031 Uani 1 1 d .
N2 N 0.3904(10) 0.5865(9) 0.0859(9) 0.035 Uani 1 1 d .
N3 N 0.3422(9) 0.4579(9) 0.0674(9) 0.031 Uani 1 1 d .
N4 N 0.2581(10) 0.2161(10) 0.0413(9) 0.037 Uani 1 1 d .
C1 C 0.6696(13) 0.9588(11) 0.5189(12) 0.039 Uani 1 1 d .
H1A H 0.7646 0.9875 0.5234 0.047 Uiso 1 1 calc R
H1B H 0.6373 1.0259 0.5647 0.047 Uiso 1 1 calc R
C2 C 0.6143(11) 0.9264(11) 0.3954(12) 0.036 Uani 1 1 d .
C3 C 0.6245(14) 1.0140(12) 0.3328(11) 0.042 Uani 1 1 d .
H3 H 0.6702 1.0962 0.3668 0.051 Uiso 1 1 calc R
C4 C 0.5681(15) 0.9799(13) 0.2223(13) 0.047 Uani 1 1 d .
H4 H 0.5721 1.0397 0.1818 0.056 Uiso 1 1 calc R
C5 C 0.5025(15) 0.8533(12) 0.1670(12) 0.044 Uani 1 1 d .
H5 H 0.4639 0.8266 0.0908 0.053 Uiso 1 1 calc R
C6 C 0.5013(12) 0.7709(11) 0.2392(11) 0.033 Uani 1 1 d .
C7 C 0.4414(12) 0.6351(11) 0.1891(11) 0.036 Uani 1 1 d .
C8 C 0.2777(12) 0.3914(13) -0.0359(12) 0.042 Uani 1 1 d .
H8 H 0.2633 0.4282 -0.0943 0.050 Uiso 1 1 calc R
C9 C 0.2313(12) 0.2584(13) -0.0514(10) 0.038 Uani 1 1 d .
C10 C 0.1593(14) 0.1800(14) -0.1546(11) 0.045 Uani 1 1 d .
H10 H 0.1368 0.2114 -0.2146 0.054 Uiso 1 1 calc R
C11 C 0.1220(14) 0.0518(13) -0.1639(12) 0.048 Uani 1 1 d .
H11 H 0.0781 -0.0032 -0.2328 0.057 Uiso 1 1 calc R
C12 C 0.1501(13) 0.0070(14) -0.0719(12) 0.047 Uani 1 1 d .
C13 C 0.2167(13) 0.0908(13) 0.0278(12) 0.040 Uani 1 1 d .
C14 C 0.1170(15) -0.1218(13) -0.0742(13) 0.053 Uani 1 1 d .
H14 H 0.0727 -0.1815 -0.1405 0.063 Uiso 1 1 calc R
C15 C 0.1497(15) -0.1558(14) 0.0185(14) 0.055 Uani 1 1 d .
H15 H 0.1314 -0.2400 0.0139 0.066 Uiso 1 1 calc R
C16 C 0.2121(15) -0.0684(12) 0.1254(12) 0.047 Uani 1 1 d .
H16 H 0.2271 -0.0961 0.1901 0.057 Uiso 1 1 calc R
C17 C 0.2499(12) 0.0572(12) 0.1323(11) 0.037 Uani 1 1 d .
C18 C 0.7992(8) 0.3847(9) 0.3003(7) 0.015 Uani 1 1 d D
H18A H 0.8713 0.4134 0.3600 0.022 Uiso 1 1 calc R
H18B H 0.8039 0.3075 0.2489 0.022 Uiso 1 1 calc R
H18C H 0.7178 0.3727 0.3354 0.022 Uiso 1 1 calc R
C19 C 0.073(3) 0.387(3) 0.459(2) 0.116 Uani 1 1 d .
H19A H 0.0889 0.4724 0.4580 0.174 Uiso 1 1 calc R
H19B H 0.1389 0.3526 0.4204 0.174 Uiso 1 1 calc R
H19C H 0.0763 0.3825 0.5385 0.174 Uiso 1 1 calc R
H1H H 0.666(15) 0.857(17) 0.634(6) 0.071 Uiso 1 1 d D
O14 O 0.1695(14) 0.7323(13) 0.3072(13) 0.084 Uani 1 1 d .

loop_
_atom_site_aniso_label
_atom_site_aniso_U_11
_atom_site_aniso_U_22
_atom_site_aniso_U_33
_atom_site_aniso_U_23
_atom_site_aniso_U_13
_atom_site_aniso_U_12
Dy1 0.052 0.027 0.022 0.006 -0.007 -0.007
Dy2 0.099 0.023 0.024 0.008 -0.018 -0.007
O1 0.077 0.033 0.027 0.007 -0.013 -0.008
O2 0.047 0.032 0.023 0.012 0.002 0.002
O3 0.057 0.030 0.028 0.004 -0.006 -0.004
O4 0.260 0.229 0.056 0.071 0.075 0.209
O5 0.147 0.148 0.147 0.040 0.014 0.038
O6 0.041 0.099 0.052 -0.003 0.017 -0.002
O7 0.052 0.050 0.030 0.007 -0.001 0.011
O8 0.053 0.049 0.079 0.026 -0.013 0.006
O9 0.103 0.051 0.044 0.004 0.028 0.004
O10 0.031 0.045 0.045 0.016 0.002 0.008
O11 0.012 0.034 0.076 0.019 0.003 -0.007
O12 0.045 0.066 0.043 0.035 0.020 0.017
O13 0.322 0.322 0.322 0.086 0.030 0.085
N1 0.037 0.031 0.022 0.004 0.001 0.007
N2 0.041 0.031 0.027 0.004 -0.005 0.004
N3 0.026 0.033 0.030 0.009 -0.003 0.000
N4 0.042 0.029 0.033 0.006 -0.002 0.000
C1 0.047 0.021 0.045 0.006 0.008 0.002
C2 0.024 0.027 0.050 0.007 0.000 -0.004
C3 0.060 0.029 0.032 0.010 -0.005 0.003
C4 0.065 0.032 0.048 0.019 0.009 0.012
C5 0.068 0.029 0.035 0.012 0.001 0.008
C6 0.036 0.034 0.030 0.010 0.006 0.010
C7 0.036 0.026 0.034 0.000 0.001 -0.006
C8 0.037 0.054 0.045 0.034 -0.004 0.010
C9 0.034 0.047 0.024 0.008 -0.002 -0.005
C10 0.055 0.050 0.025 0.012 -0.004 0.004
C11 0.055 0.045 0.025 -0.008 -0.014 -0.002
C12 0.037 0.052 0.037 0.000 -0.009 -0.003
C13 0.042 0.041 0.043 0.024 0.008 0.009
C14 0.066 0.030 0.039 -0.006 -0.003 -0.012
C15 0.064 0.036 0.055 0.011 -0.006 0.000
C16 0.063 0.032 0.039 0.005 0.003 0.004
C17 0.037 0.033 0.037 0.008 -0.005 0.001
C18 0.001 0.032 0.008 -0.007 0.002 0.010
C19 0.152 0.123 0.091 0.063 0.026 0.035
O14 0.094 0.074 0.079 0.021 0.014 0.011

loop_
_atom_type_symbol
_atom_type_description
_atom_type_scat_dispersion_real
_atom_type_scat_dispersion_imag
_atom_type_scat_source
C C 0.0033 0.0016 'International Tables Vol C Tables 4.2.6.8 and 6.1.1.4'
H H 0.0000 0.0000 'International Tables Vol C Tables 4.2.6.8 and 6.1.1.4'
N N 0.0061 0.0033 'International Tables Vol C Tables 4.2.6.8 and 6.1.1.4'
O O 0.0106 0.0060 'International Tables Vol C Tables 4.2.6.8 and 6.1.1.4'
Dy Dy -0.1892 4.4098 'International Tables Vol C Tables 4.2.6.8 and 6.1.1.4'

loop_
_geom_angle_atom_site_label_1
_geom_angle_atom_site_label_2
_geom_angle_atom_site_label_3
_geom_angle
_geom_angle_site_symmetry_1
_geom_angle_site_symmetry_3
O5 Dy1 O4 62.1(7) . .
O5 Dy1 O3 86.9(6) . .
O4 Dy1 O3 91.2(6) . .
O5 Dy1 O6 136.2(6) . .
O4 Dy1 O6 74.2(6) . .
O3 Dy1 O6 96.4(4) . .
O5 Dy1 O2 83.0(6) . .
O4 Dy1 O2 79.5(6) . .
O3 Dy1 O2 168.6(3) . .
O6 Dy1 O2 87.4(4) . .
O5 Dy1 O7 74.1(6) . .
O4 Dy1 O7 135.4(6) . .
O3 Dy1 O7 94.9(3) . .
O6 Dy1 O7 148.0(4) . .
O2 Dy1 O7 87.3(3) . .
O5 Dy1 N4 141.2(6) . .
O4 Dy1 N4 141.7(7) . .
O3 Dy1 N4 67.0(3) . .
O6 Dy1 N4 77.3(4) . .
O2 Dy1 N4 124.3(3) . .
O7 Dy1 N4 79.8(3) . .
O5 Dy1 N3 132.9(6) . .
O4 Dy1 N3 129.9(4) . .
O3 Dy1 N3 130.6(3) . .
O6 Dy1 N3 74.8(4) . .
O2 Dy1 N3 60.8(3) . .
O7 Dy1 N3 75.2(3) . .
N4 Dy1 N3 63.6(3) . .
O5 Dy1 Dy2 53.8(6) . .
O4 Dy1 Dy2 49.9(7) . .
O3 Dy1 Dy2 132.8(2) . .
O6 Dy1 Dy2 96.5(3) . .
O2 Dy1 Dy2 35.88(19) . .
O7 Dy1 Dy2 97.5(2) . .
N4 Dy1 Dy2 160.2(2) . .
N3 Dy1 Dy2 96.6(2) . .
O5 Dy1 Dy2 34.0(6) . 2_666
O4 Dy1 Dy2 33.1(3) . 2_666
O3 Dy1 Dy2 75.5(2) . 2_666
O6 Dy1 Dy2 104.8(3) . 2_666
O2 Dy1 Dy2 93.12(19) . 2_666
O7 Dy1 Dy2 107.0(2) . 2_666
N4 Dy1 Dy2 142.5(2) . 2_666
N3 Dy1 Dy2 153.8(2) . 2_666
Dy2 Dy1 Dy2 57.23(3) . 2_666
O4 Dy2 O5 62.6(7) 2_666 2_666
O4 Dy2 O2 134.5(5) 2_666 .
O5 Dy2 O2 135.8(6) 2_666 .
O4 Dy2 O1 87.4(7) 2_666 .
O5 Dy2 O1 85.6(6) 2_666 .
O2 Dy2 O1 128.0(3) . .
O4 Dy2 O9 137.0(5) 2_666 .
O5 Dy2 O9 74.4(6) 2_666 .
O2 Dy2 O9 77.5(3) . .
O1 Dy2 O9 90.1(4) . .
O4 Dy2 O8 75.7(5) 2_666 .
O5 Dy2 O8 138.0(6) 2_666 .
O2 Dy2 O8 78.6(3) . .
O1 Dy2 O8 86.9(4) . .
O9 Dy2 O8 146.9(4) . .
O4 Dy2 N1 137.9(7) 2_666 .
O5 Dy2 N1 138.0(6) 2_666 .
O2 Dy2 N1 63.5(3) . .
O1 Dy2 N1 64.5(3) . .
O9 Dy2 N1 76.8(3) . .
O8 Dy2 N1 72.3(3) . .
O4 Dy2 O4 91.4(8) 2_666 .
O5 Dy2 O4 70.9(6) 2_666 .
O2 Dy2 O4 68.7(3) . .
O1 Dy2 O4 154.0(4) . .
O9 Dy2 O4 73.3(4) . .
O8 Dy2 O4 117.9(4) . .
N1 Dy2 O4 127.7(4) . .
O4 Dy2 Dy2 53.0(7) 2_666 2_666
O5 Dy2 Dy2 56.9(6) 2_666 2_666
O2 Dy2 Dy2 98.3(2) . 2_666
O1 Dy2 Dy2 133.7(2) . 2_666
O9 Dy2 Dy2 103.0(3) . 2_666
O8 Dy2 Dy2 102.8(2) . 2_666
N1 Dy2 Dy2 161.6(2) . 2_666
O4 Dy2 Dy2 38.4(3) . 2_666
O4 Dy2 Dy1 104.9(6) 2_666 .
O5 Dy2 Dy1 107.9(6) 2_666 .
O2 Dy2 Dy1 36.8(2) . .
O1 Dy2 Dy1 164.8(2) . .
O9 Dy2 Dy1 86.9(3) . .
O8 Dy2 Dy1 87.5(3) . .
N1 Dy2 Dy1 100.3(2) . .
O4 Dy2 Dy1 37.2(3) . .
Dy2 Dy2 Dy1 61.49(3) 2_666 .
O4 Dy2 Dy1 33.7(3) 2_666 2_666
O5 Dy2 Dy1 34.0(5) 2_666 2_666
O2 Dy2 Dy1 159.6(2) . 2_666
O1 Dy2 Dy1 72.4(2) . 2_666
O9 Dy2 Dy1 105.6(3) . 2_666
O8 Dy2 Dy1 104.8(3) . 2_666
N1 Dy2 Dy1 136.9(2) . 2_666
O4 Dy2 Dy1 92.6(3) . 2_666
Dy2 Dy2 Dy1 61.28(2) 2_666 2_666
Dy1 Dy2 Dy1 122.77(3) . 2_666
C1 O1 Dy2 126.5(8) . .
C7 O2 Dy2 129.2(7) . .
C7 O2 Dy1 123.5(7) . .
Dy2 O2 Dy1 107.3(3) . .
C17 O3 Dy1 121.8(8) . .
Dy2 O4 Dy1 113.2(6) 2_666 .
Dy2 O4 Dy2 88.6(8) 2_666 .
Dy1 O4 Dy2 92.9(7) . .
Dy1 O5 Dy2 112.0(9) . 2_666
C6 N1 C2 119.9(11) . .
C6 N1 Dy2 119.1(8) . .
C2 N1 Dy2 120.9(8) . .
C7 N2 N3 109.8(10) . .
C8 N3 N2 118.2(10) . .
C8 N3 Dy1 120.6(8) . .
N2 N3 Dy1 121.2(7) . .
C9 N4 C13 117.1(11) . .
C9 N4 Dy1 123.4(8) . .
C13 N4 Dy1 119.5(8) . .
O1 C1 C2 111.2(10) . .
N1 C2 C3 121.1(12) . .
N1 C2 C1 116.3(11) . .
C3 C2 C1 122.6(11) . .
C4 C3 C2 120.0(12) . .
C3 C4 C5 120.7(12) . .
C4 C5 C6 114.2(12) . .
N1 C6 C5 124.0(12) . .
N1 C6 C7 116.9(11) . .
C5 C6 C7 119.1(12) . .
N2 C7 O2 124.7(11) . .
N2 C7 C6 124.2(12) . .
O2 C7 C6 111.1(10) . .
N3 C8 C9 116.1(10) . .
N4 C9 C10 122.6(12) . .
N4 C9 C8 116.3(11) . .
C10 C9 C8 121.1(12) . .
C9 C10 C11 117.4(12) . .
C12 C11 C10 120.7(12) . .
C13 C12 C11 118.1(13) . .
C13 C12 C14 117.4(13) . .
C11 C12 C14 124.5(13) . .
N4 C13 C12 124.0(12) . .
N4 C13 C17 112.0(12) . .
C12 C13 C17 124.0(12) . .
C15 C14 C12 120.0(13) . .
C14 C15 C16 122.9(14) . .
C17 C16 C15 120.0(13) . .
O3 C17 C16 124.8(12) . .
O3 C17 C13 119.6(11) . .
C16 C17 C13 115.6(12) . .

loop_
_geom_bond_atom_site_label_1
_geom_bond_atom_site_label_2
_geom_bond_distance
_geom_bond_site_symmetry_2
Dy1 O5 2.29(2) .
Dy1 O4 2.293(13) .
Dy1 O3 2.306(9) .
Dy1 O6 2.371(11) .
Dy1 O2 2.381(8) .
Dy1 O7 2.416(10) .
Dy1 N4 2.455(10) .
Dy1 N3 2.562(10) .
Dy1 Dy2 3.7919(14) .
Dy1 Dy2 3.7993(17) 2_666
Dy2 O4 2.258(14) 2_666
Dy2 O5 2.29(2) 2_666
Dy2 O2 2.328(8) .
Dy2 O1 2.352(9) .
Dy2 O9 2.400(14) .
Dy2 O8 2.468(12) .
Dy2 N1 2.537(10) .
Dy2 O4 2.91(3) .
Dy2 Dy2 3.6357(18) 2_666
Dy2 Dy1 3.7993(17) 2_666
O1 C1 1.438(15) .
O2 C7 1.337(15) .
O3 C17 1.341(15) .
O4 Dy2 2.258(14) 2_666
O5 Dy2 2.29(2) 2_666
O12 C19 1.43(3) .
O13 C18 1.411(19) .
N1 C6 1.305(16) .
N1 C2 1.342(16) .
N2 C7 1.259(16) .
N2 N3 1.402(14) .
N3 C8 1.339(17) .
N4 C9 1.365(16) .
N4 C13 1.369(17) .
C1 C2 1.491(19) .
C2 C3 1.386(18) .
C3 C4 1.35(2) .
C4 C5 1.428(19) .
C5 C6 1.433(17) .
C6 C7 1.493(17) .
C8 C9 1.453(19) .
C9 C10 1.400(18) .
C10 C11 1.41(2) .
C11 C12 1.38(2) .
C12 C13 1.373(19) .
C12 C14 1.43(2) .
C13 C17 1.454(18) .
C14 C15 1.33(2) .
C15 C16 1.43(2) .
C16 C17 1.385(18) .
